data_4108780
loop_
_publ_author_name
'Ryo Shintani'
'Soyoung Park'
'Fumitaka Shirozu'
'Masataka Murakami'
'Tamio Hayashi'

_publ_section_title
;
 Palladium-Catalyzed Asymmetric Decarboxylative Lactamization of
 \g-Methylidene-\d-valerolactones with Isocyanates: Conversion of Racemic
 Lactones to Enantioenriched Lactams
;
_journal_name_full 'Journal of the American Chemical Society'
_journal_page_first 16174
_journal_page_last 16175
_journal_paper_doi 10.1021/ja807662b
_journal_volume 130
_journal_year 2008
_chemical_absolute_configuration 'CHOOSE rm ad rmad syn or unk'
_chemical_formula_moiety 'C23 H24 Cl N O3 '
_chemical_formula_sum 'C23 H24 Cl N O3'
_chemical_formula_weight 397.90
_space_group_IT_number 19
_symmetry_cell_setting orthorhombic
_symmetry_Int_Tables_number 19
_symmetry_space_group_name_Hall 'P 2ac 2ab'
_symmetry_space_group_name_H-M 'P 21 21 21'
_audit_creation_date 2008-04-28
_audit_creation_method 'by CrystalStructure 3.8'
_cell_angle_alpha 90.0000
_cell_angle_beta 90.0000
_cell_angle_gamma 90.0000
_cell_formula_units_Z 4
_cell_length_a 8.5610(19)
_cell_length_b 11.733(4)
_cell_length_c 20.575(6)
_cell_measurement_reflns_used 18253
_cell_measurement_temperature 123.1
_cell_measurement_theta_max 27.5
_cell_measurement_theta_min 3.1
_cell_volume 2066.7(10)
_computing_cell_refinement PROCESS-AUTO
_computing_data_collection PROCESS-AUTO
_computing_data_reduction CrystalStructure
_computing_publication_material 'CrystalStructure 3.8'
_computing_structure_refinement CRYSTALS
_computing_structure_solution SIR92
_diffrn_detector_area_resol_mean 10.00
_diffrn_measured_fraction_theta_full 0.998
_diffrn_measured_fraction_theta_max 0.998
_diffrn_measurement_device_type 'Rigaku RAXIS-RAPID'
_diffrn_measurement_method \w
_diffrn_radiation_type 'Mo K\a'
_diffrn_radiation_wavelength 0.71075
_diffrn_reflns_av_R_equivalents 0.036
_diffrn_reflns_limit_h_max 11
_diffrn_reflns_limit_h_min -11
_diffrn_reflns_limit_k_max 15
_diffrn_reflns_limit_k_min -15
_diffrn_reflns_limit_l_max 26
_diffrn_reflns_limit_l_min -26
_diffrn_reflns_number 20155
_diffrn_reflns_theta_full 27.48
_diffrn_reflns_theta_max 27.48
_exptl_absorpt_coefficient_mu 0.208
_exptl_absorpt_correction_type none
_exptl_crystal_colour colorless
_exptl_crystal_density_diffrn 1.279
_exptl_crystal_description prism
_exptl_crystal_F_000 840.00
_exptl_crystal_size_max 0.45
_exptl_crystal_size_mid 0.20
_exptl_crystal_size_min 0.20
_refine_diff_density_max 2.36
_refine_diff_density_min -2.28
_refine_ls_abs_structure_details 'Flack, H. D. (1983), Acta Cryst. A39, 876-881.  2035 Friedel Pairs'
_refine_ls_abs_structure_Flack -0.02(3)
_refine_ls_extinction_method none
_refine_ls_goodness_of_fit_ref 0.837
_refine_ls_hydrogen_treatment refall
_refine_ls_number_parameters 278
_refine_ls_number_reflns 17660
_refine_ls_R_factor_gt 0.0435
_refine_ls_shift/su_max 0.0000
_refine_ls_structure_factor_coef F
_refine_ls_weighting_details 'w = 1/[0.0010Fo^2^ + 3.0000\s(Fo^2^) + 0.5000]'
_refine_ls_weighting_scheme calc
_refine_ls_wR_factor_ref 0.0519
_reflns_number_gt 17595
_reflns_number_total 4725
_reflns_threshold_expression F^2^>2.0\s(F^2^)
_cod_data_source_file ja807662b_si_002.cif
_cod_data_source_block '_80426yuki'
_cod_original_formula_sum 'C23 H24 Cl N O3 '
_cod_database_code 4108780

loop_
_symmetry_equiv_pos_site_id
_symmetry_equiv_pos_as_xyz
1 +X,+Y,+Z
2 1/2+X,1/2-Y,-Z
3 -X,1/2+Y,1/2-Z
4 1/2-X,-Y,1/2+Z

loop_
_atom_site_label
_atom_site_type_symbol
_atom_site_fract_x
_atom_site_fract_y
_atom_site_fract_z
_atom_site_U_iso_or_equiv
_atom_site_adp_type
_atom_site_occupancy
_atom_site_symmetry_multiplicity
_atom_site_calc_flag
_atom_site_refinement_flags
Cl(1) Cl -0.51326(3) -0.71886(3) -0.19489(2) 0.03406(8) Uani 1.00 1 d .
O(3) O -0.43337(7) -0.19721(6) -0.07867(4) 0.01984(19) Uani 1.00 1 d .
O(2) O -0.04658(8) 0.02043(7) -0.14408(4) 0.02225(19) Uani 1.00 1 d .
O(1) O -0.23182(10) -0.09302(8) -0.18677(4) 0.0390(2) Uani 1.00 1 d .
N(1) N -0.21415(9) -0.30401(8) -0.08784(4) 0.0182(2) Uani 1.00 1 d .
C(7) C -0.15934(11) -0.05770(10) -0.14155(5) 0.0197(2) Uani 1.00 1 d .
C(1) C -0.29084(11) -0.20336(10) -0.07754(5) 0.0170(2) Uani 1.00 1 d .
C(22) C -0.33088(12) -0.60678(11) -0.10896(6) 0.0240(3) Uani 1.00 1 d .
C(19) C -0.40561(11) -0.39338(10) -0.15986(5) 0.0203(2) Uani 1.00 1 d .
C(12) C -0.27934(11) -0.00010(10) -0.03607(5) 0.0201(2) Uani 1.00 1 d .
C(18) C -0.29842(11) -0.40211(10) -0.10905(5) 0.0177(2) Uani 1.00 1 d .
C(23) C -0.26385(11) -0.50845(10) -0.08350(5) 0.0212(2) Uani 1.00 1 d .
C(13) C -0.40892(12) 0.05110(10) -0.06634(6) 0.0252(2) Uani 1.00 1 d .
C(20) C -0.47359(12) -0.49119(10) -0.18530(5) 0.0247(2) Uani 1.00 1 d .
C(3) C -0.03254(11) -0.12247(10) -0.03650(5) 0.0212(2) Uani 1.00 1 d .
C(14) C -0.48896(14) 0.13875(10) -0.03624(6) 0.0311(3) Uani 1.00 1 d .
C(4) C 0.04782(11) -0.21767(10) -0.07101(5) 0.0220(2) Uani 1.00 1 d .
C(21) C -0.43376(12) -0.59650(10) -0.16025(5) 0.0225(2) Uani 1.00 1 d .
C(8) C 0.00700(13) 0.06532(10) -0.20759(5) 0.0240(2) Uani 1.00 1 d .
C(6) C 0.19186(11) -0.21205(12) -0.09460(6) 0.0297(3) Uani 1.00 1 d .
C(5) C -0.04659(11) -0.32485(10) -0.07237(6) 0.0219(2) Uani 1.00 1 d .
C(2) C -0.18934(11) -0.09550(9) -0.07044(5) 0.0180(2) Uani 1.00 1 d .
C(17) C -0.23628(13) 0.03925(11) 0.02493(6) 0.0275(3) Uani 1.00 1 d .
C(9) C 0.06330(19) -0.03106(13) -0.25025(7) 0.0498(4) Uani 1.00 1 d .
C(15) C -0.44411(14) 0.17682(11) 0.02424(7) 0.0329(3) Uani 1.00 1 d .
C(16) C -0.31814(14) 0.12690(12) 0.05482(7) 0.0341(3) Uani 1.00 1 d .
C(11) C 0.14027(18) 0.14127(16) -0.18869(8) 0.0577(4) Uani 1.00 1 d .
C(10) C -0.12131(16) 0.13415(15) -0.23832(8) 0.0523(4) Uani 1.00 1 d .
H(1) H -0.0516 -0.1434 0.0074 0.025 Uiso 1.00 1 c R
H(2) H 0.0321 -0.0567 -0.0376 0.025 Uiso 1.00 1 c R
H(3) H -0.0399 -0.3604 -0.0310 0.026 Uiso 1.00 1 c R
H(4) H -0.0039 -0.3740 -0.1045 0.026 Uiso 1.00 1 c R
H(5) H 0.2506 -0.1438 -0.0903 0.035 Uiso 1.00 1 c R
H(6) H 0.2359 -0.2761 -0.1162 0.036 Uiso 1.00 1 c R
H(7) H 0.1719 -0.0423 -0.2433 0.063 Uiso 1.00 1 c R
H(8) H 0.0454 -0.0127 -0.2946 0.064 Uiso 1.00 1 c R
H(9) H 0.0083 -0.0988 -0.2395 0.063 Uiso 1.00 1 c R
H(10) H -0.1839 0.0852 -0.2643 0.065 Uiso 1.00 1 c R
H(11) H -0.0783 0.1927 -0.2647 0.063 Uiso 1.00 1 c R
H(12) H -0.1838 0.1673 -0.2052 0.064 Uiso 1.00 1 c R
H(13) H 0.1031 0.2162 -0.1806 0.071 Uiso 1.00 1 c R
H(14) H 0.2138 0.1430 -0.2233 0.071 Uiso 1.00 1 c R
H(15) H 0.1891 0.1123 -0.1507 0.071 Uiso 1.00 1 c R
H(16) H -0.4412 0.0255 -0.1080 0.030 Uiso 1.00 1 c R
H(17) H -0.5760 0.1726 -0.0574 0.038 Uiso 1.00 1 c R
H(18) H -0.4996 0.2372 0.0445 0.039 Uiso 1.00 1 c R
H(19) H -0.2866 0.1532 0.0965 0.041 Uiso 1.00 1 c R
H(20) H -0.1503 0.0050 0.0466 0.033 Uiso 1.00 1 c R
H(21) H -0.4321 -0.3205 -0.1766 0.025 Uiso 1.00 1 c R
H(22) H -0.5469 -0.4862 -0.2198 0.029 Uiso 1.00 1 c R
H(23) H -0.3064 -0.6797 -0.0917 0.027 Uiso 1.00 1 c R
H(24) H -0.1938 -0.5135 -0.0478 0.025 Uiso 1.00 1 c R

loop_
_atom_site_aniso_label
_atom_site_aniso_U_11
_atom_site_aniso_U_22
_atom_site_aniso_U_33
_atom_site_aniso_U_12
_atom_site_aniso_U_13
_atom_site_aniso_U_23
Cl(1) 0.03518(15) 0.02962(17) 0.03739(17) -0.00971(13) -0.00604(14) -0.00777(14)
O(3) 0.0134(3) 0.0217(4) 0.0244(4) -0.0008(2) 0.0012(3) 0.0019(3)
O(2) 0.0237(3) 0.0247(4) 0.0183(3) -0.0098(3) 0.0015(3) -0.0003(3)
O(1) 0.0445(5) 0.0545(6) 0.0179(4) -0.0312(4) -0.0055(4) 0.0041(4)
N(1) 0.0140(3) 0.0213(5) 0.0193(4) -0.0003(3) -0.0019(3) 0.0005(3)
C(7) 0.0185(4) 0.0216(6) 0.0189(5) -0.0050(4) 0.0008(4) -0.0002(4)
C(1) 0.0182(4) 0.0227(6) 0.0103(4) -0.0008(4) 0.0022(3) 0.0027(4)
C(22) 0.0233(5) 0.0225(6) 0.0260(6) -0.0006(4) 0.0014(4) 0.0019(5)
C(19) 0.0185(5) 0.0213(6) 0.0212(5) 0.0024(4) -0.0004(4) 0.0004(4)
C(12) 0.0203(4) 0.0188(6) 0.0212(5) -0.0047(4) 0.0064(4) 0.0025(4)
C(18) 0.0152(4) 0.0227(6) 0.0152(5) -0.0001(4) 0.0034(4) -0.0005(4)
C(23) 0.0192(4) 0.0256(6) 0.0188(5) 0.0009(4) -0.0014(4) 0.0020(4)
C(13) 0.0263(5) 0.0245(6) 0.0250(6) -0.0003(4) 0.0020(4) 0.0037(5)
C(20) 0.0192(5) 0.0332(6) 0.0216(5) 0.0009(4) -0.0036(4) -0.0026(5)
C(3) 0.0185(4) 0.0259(6) 0.0191(5) -0.0052(4) -0.0014(4) 0.0001(4)
C(14) 0.0280(5) 0.0262(6) 0.0391(7) 0.0019(5) 0.0059(5) 0.0071(5)
C(4) 0.0177(4) 0.0288(6) 0.0196(5) -0.0008(4) -0.0072(4) 0.0004(5)
C(21) 0.0187(4) 0.0249(6) 0.0241(5) -0.0058(4) 0.0008(4) -0.0053(5)
C(8) 0.0264(5) 0.0263(6) 0.0193(5) -0.0092(5) 0.0044(4) 0.0008(4)
C(6) 0.0198(5) 0.0389(7) 0.0303(6) -0.0007(5) -0.0012(4) -0.0042(5)
C(5) 0.0161(4) 0.0263(6) 0.0235(5) 0.0036(4) -0.0033(4) -0.0014(4)
C(2) 0.0188(4) 0.0192(5) 0.0159(5) -0.0023(4) 0.0008(4) 0.0001(4)
C(17) 0.0253(5) 0.0297(7) 0.0276(6) -0.0052(5) 0.0001(5) -0.0056(5)
C(9) 0.0680(9) 0.0407(9) 0.0406(8) -0.0050(7) 0.0334(7) 0.0007(6)
C(15) 0.0353(6) 0.0222(6) 0.0413(7) -0.0033(5) 0.0127(5) -0.0074(5)
C(16) 0.0334(6) 0.0353(8) 0.0337(7) -0.0070(5) 0.0040(5) -0.0149(5)
C(11) 0.0669(9) 0.0735(12) 0.0328(8) -0.0494(8) 0.0080(7) -0.0014(8)
C(10) 0.0423(7) 0.0642(11) 0.0504(9) 0.0030(7) 0.0077(7) 0.0328(8)

loop_
_atom_type_symbol
_atom_type_description
_atom_type_scat_dispersion_real
_atom_type_scat_dispersion_imag
_atom_type_scat_source
C C 0.003 0.002
;
International Tables for Crystallography
(1992, Vol. C, Tables 4.2.6.8 and 6.1.1.4)
;
H H 0.000 0.000
;
International Tables for Crystallography
(1992, Vol. C, Table 6.1.1.4)
;
Cl Cl 0.148 0.159
;
International Tables for Crystallography
(1992, Vol. C, Tables 4.2.6.8 and 6.1.1.4)
;
N N 0.006 0.003
;
International Tables for Crystallography
(1992, Vol. C, Tables 4.2.6.8 and 6.1.1.4)
;
O O 0.011 0.006
;
International Tables for Crystallography
(1992, Vol. C, Tables 4.2.6.8 and 6.1.1.4)
;

loop_
_geom_angle_atom_site_label_1
_geom_angle_atom_site_label_2
_geom_angle_atom_site_label_3
_geom_angle
_geom_angle_publ_flag
C(7) O(2) C(8) 120.22(8) yes
C(1) N(1) C(18) 120.08(8) yes
C(1) N(1) C(5) 124.81(8) yes
C(18) N(1) C(5) 114.83(8) yes
O(2) C(7) O(1) 125.84(10) yes
O(2) C(7) C(2) 110.72(8) yes
O(1) C(7) C(2) 123.41(9) yes
O(3) C(1) N(1) 121.81(9) yes
O(3) C(1) C(2) 121.05(9) yes
N(1) C(1) C(2) 116.92(8) yes
C(23) C(22) C(21) 118.61(11) yes
C(18) C(19) C(20) 119.83(10) yes
C(13) C(12) C(2) 120.28(9) yes
C(13) C(12) C(17) 117.90(10) yes
C(2) C(12) C(17) 121.82(9) yes
N(1) C(18) C(19) 120.18(9) yes
N(1) C(18) C(23) 120.15(8) yes
C(19) C(18) C(23) 119.40(10) yes
C(22) C(23) C(18) 121.05(9) yes
C(12) C(13) C(14) 120.68(10) yes
C(19) C(20) C(21) 119.66(9) yes
C(4) C(3) C(2) 109.80(8) yes
C(13) C(14) C(15) 120.54(11) yes
C(3) C(4) C(6) 124.44(10) yes
C(3) C(4) C(5) 112.92(8) yes
C(6) C(4) C(5) 122.50(10) yes
Cl(1) C(21) C(22) 119.37(9) yes
Cl(1) C(21) C(20) 119.22(8) yes
C(22) C(21) C(20) 121.40(10) yes
O(2) C(8) C(9) 110.19(9) yes
O(2) C(8) C(11) 102.60(9) yes
O(2) C(8) C(10) 109.62(9) yes
C(9) C(8) C(11) 110.67(11) yes
C(9) C(8) C(10) 113.02(10) yes
C(11) C(8) C(10) 110.24(11) yes
N(1) C(5) C(4) 112.74(9) yes
C(7) C(2) C(1) 103.81(8) yes
C(7) C(2) C(12) 108.06(8) yes
C(7) C(2) C(3) 109.94(7) yes
C(1) C(2) C(12) 111.10(7) yes
C(1) C(2) C(3) 111.35(8) yes
C(12) C(2) C(3) 112.20(8) yes
C(12) C(17) C(16) 120.88(10) yes
C(14) C(15) C(16) 119.52(12) yes
C(17) C(16) C(15) 120.48(12) yes
C(23) C(22) H(23) 121.1 no
C(21) C(22) H(23) 120.3 no
C(18) C(19) H(21) 119.7 no
C(20) C(19) H(21) 120.5 no
C(22) C(23) H(24) 120.0 no
C(18) C(23) H(24) 119.0 no
C(12) C(13) H(16) 119.6 no
C(14) C(13) H(16) 119.7 no
C(19) C(20) H(22) 120.5 no
C(21) C(20) H(22) 119.8 no
C(4) C(3) H(1) 109.8 no
C(4) C(3) H(2) 109.1 no
C(2) C(3) H(1) 109.5 no
C(2) C(3) H(2) 109.2 no
H(1) C(3) H(2) 109.5 no
C(13) C(14) H(17) 119.6 no
C(15) C(14) H(17) 119.8 no
C(4) C(6) H(5) 120.0 no
C(4) C(6) H(6) 120.0 no
H(5) C(6) H(6) 120.0 no
N(1) C(5) H(3) 108.8 no
N(1) C(5) H(4) 108.8 no
C(4) C(5) H(3) 108.7 no
C(4) C(5) H(4) 108.4 no
H(3) C(5) H(4) 109.5 no
C(12) C(17) H(20) 119.3 no
C(16) C(17) H(20) 119.8 no
C(8) C(9) H(7) 109.2 no
C(8) C(9) H(8) 109.7 no
C(8) C(9) H(9) 109.5 no
H(7) C(9) H(8) 109.5 no
H(7) C(9) H(9) 109.5 no
H(8) C(9) H(9) 109.5 no
C(14) C(15) H(18) 120.0 no
C(16) C(15) H(18) 120.5 no
C(17) C(16) H(19) 119.8 no
C(15) C(16) H(19) 119.7 no
C(8) C(11) H(13) 109.9 no
C(8) C(11) H(14) 108.8 no
C(8) C(11) H(15) 109.6 no
H(13) C(11) H(14) 109.5 no
H(13) C(11) H(15) 109.5 no
H(14) C(11) H(15) 109.5 no
C(8) C(10) H(10) 108.9 no
C(8) C(10) H(11) 110.2 no
C(8) C(10) H(12) 109.2 no
H(10) C(10) H(11) 109.5 no
H(10) C(10) H(12) 109.5 no
H(11) C(10) H(12) 109.5 no

loop_
_geom_bond_atom_site_label_1
_geom_bond_atom_site_label_2
_geom_bond_distance
_geom_bond_publ_flag
Cl(1) C(21) 1.7413(11) yes
O(3) C(1) 1.2226(11) yes
O(2) C(7) 1.3323(12) yes
O(2) C(8) 1.4817(13) yes
O(1) C(7) 1.1927(13) yes
N(1) C(1) 1.3677(14) yes
N(1) C(18) 1.4268(14) yes
N(1) C(5) 1.4896(12) yes
C(7) C(2) 1.5503(14) yes
C(1) C(2) 1.5421(15) yes
C(22) C(23) 1.3910(16) yes
C(22) C(21) 1.3798(15) yes
C(19) C(18) 1.3948(14) yes
C(19) C(20) 1.3891(15) yes
C(12) C(13) 1.4069(14) yes
C(12) C(2) 1.5319(14) yes
C(12) C(17) 1.3872(16) yes
C(18) C(23) 1.3859(16) yes
C(13) C(14) 1.3823(16) yes
C(20) C(21) 1.3815(16) yes
C(3) C(4) 1.4917(15) yes
C(3) C(2) 1.5459(13) yes
C(14) C(15) 1.3768(18) yes
C(4) C(6) 1.3269(13) yes
C(4) C(5) 1.4951(15) yes
C(8) C(9) 1.5105(18) yes
C(8) C(11) 1.499(2) yes
C(8) C(10) 1.5029(19) yes
C(17) C(16) 1.3881(18) yes
C(15) C(16) 1.3791(18) yes
C(22) H(23) 0.950 no
C(19) H(21) 0.950 no
C(23) H(24) 0.950 no
C(13) H(16) 0.950 no
C(20) H(22) 0.950 no
C(3) H(1) 0.950 no
C(3) H(2) 0.950 no
C(14) H(17) 0.950 no
C(6) H(5) 0.950 no
C(6) H(6) 0.950 no
C(5) H(3) 0.950 no
C(5) H(4) 0.950 no
C(17) H(20) 0.950 no
C(9) H(7) 0.950 no
C(9) H(8) 0.950 no
C(9) H(9) 0.950 no
C(15) H(18) 0.950 no
C(16) H(19) 0.950 no
C(11) H(13) 0.950 no
C(11) H(14) 0.950 no
C(11) H(15) 0.950 no
C(10) H(10) 0.950 no
C(10) H(11) 0.950 no
C(10) H(12) 0.950 no

loop_
_geom_contact_atom_site_label_1
_geom_contact_atom_site_label_2
_geom_contact_distance
_geom_contact_site_symmetry_2
Cl(1) O(1) 3.5877(9) 3_444
Cl(1) C(22) 2.7006(12) .
Cl(1) C(20) 2.7000(12) .
Cl(1) C(11) 3.3923(16) 1_445
O(3) O(1) 3.0690(11) .
O(3) N(1) 2.2645(10) .
O(3) C(7) 3.1395(12) .
O(3) C(19) 2.8539(13) .
O(3) C(12) 2.8028(13) .
O(3) C(18) 2.7395(13) .
O(3) C(13) 2.9319(13) .
O(3) C(3) 3.2882(13) 2_445
O(3) C(4) 3.2416(13) 2_445
O(3) C(6) 3.2298(11) 1_455
O(3) C(5) 3.2656(14) 2_445
O(3) C(2) 2.4119(11) .
O(2) O(1) 2.2491(11) .
O(2) C(12) 2.9946(12) .
O(2) C(13) 3.5086(12) .
O(2) C(3) 2.7794(13) .
O(2) C(4) 3.2738(13) .
O(2) C(6) 3.5558(14) .
O(2) C(2) 2.3748(12) .
O(2) C(9) 2.4539(16) .
O(2) C(11) 2.3263(18) .
O(2) C(10) 2.4391(18) .
O(1) Cl(1) 3.5877(9) 3_454
O(1) O(3) 3.0690(11) .
O(1) O(2) 2.2491(11) .
O(1) N(1) 3.2085(12) .
O(1) C(1) 2.6424(13) .
O(1) C(12) 3.3118(13) .
O(1) C(13) 3.3612(14) .
O(1) C(3) 3.5482(13) .
O(1) C(8) 2.7955(14) .
O(1) C(2) 2.4212(13) .
O(1) C(9) 2.9356(18) .
O(1) C(10) 3.0206(19) .
N(1) O(3) 2.2645(10) .
N(1) O(1) 3.2085(12) .
N(1) C(7) 3.1294(14) .
N(1) C(19) 2.4458(13) .
N(1) C(23) 2.4378(14) .
N(1) C(3) 2.8408(13) .
N(1) C(4) 2.4851(12) .
N(1) C(2) 2.4816(14) .
C(7) O(3) 3.1395(12) .
C(7) N(1) 3.1294(14) .
C(7) C(1) 2.4337(15) .
C(7) C(12) 2.4944(14) .
C(7) C(13) 2.9308(15) .
C(7) C(3) 2.5353(14) .
C(7) C(4) 2.9622(15) .
C(7) C(8) 2.4408(15) .
C(7) C(5) 3.5753(16) .
C(7) C(9) 2.9551(18) .
C(7) C(10) 3.023(2) .
C(1) O(1) 2.6424(13) .
C(1) C(7) 2.4337(15) .
C(1) C(19) 2.9673(15) .
C(1) C(12) 2.5348(16) .
C(1) C(18) 2.4213(16) .
C(1) C(23) 3.5892(16) .
C(1) C(13) 3.1605(16) .
C(1) C(3) 2.5502(13) .
C(1) C(4) 2.9072(13) .
C(1) C(4) 3.4797(14) 2_445
C(1) C(5) 2.5329(14) .
C(1) C(17) 3.5730(16) .
C(22) Cl(1) 2.7006(12) .
C(22) C(19) 2.7884(17) .
C(22) C(18) 2.4174(17) .
C(22) C(20) 2.4081(16) .
C(19) O(3) 2.8539(13) .
C(19) N(1) 2.4458(13) .
C(19) C(1) 2.9673(15) .
C(19) C(22) 2.7884(17) .
C(19) C(23) 2.4009(14) .
C(19) C(21) 2.3954(16) .
C(12) O(3) 2.8028(13) .
C(12) O(2) 2.9946(12) .
C(12) O(1) 3.3118(13) .
C(12) C(7) 2.4944(14) .
C(12) C(1) 2.5348(16) .
C(12) C(3) 2.5545(14) .
C(12) C(14) 2.4237(15) .
C(12) C(15) 2.7997(16) .
C(12) C(16) 2.4141(17) .
C(18) O(3) 2.7395(13) .
C(18) C(1) 2.4213(16) .
C(18) C(22) 2.4174(17) .
C(18) C(20) 2.4089(14) .
C(18) C(21) 2.7666(15) .
C(18) C(5) 2.4575(14) .
C(23) N(1) 2.4378(14) .
C(23) C(1) 3.5892(16) .
C(23) C(19) 2.4009(14) .
C(23) C(20) 2.7663(14) .
C(23) C(21) 2.3826(14) .
C(23) C(5) 2.8552(15) .
C(23) C(15) 3.5891(16) 2_545
C(13) O(3) 2.9319(13) .
C(13) O(2) 3.5086(12) .
C(13) O(1) 3.3612(14) .
C(13) C(7) 2.9308(15) .
C(13) C(1) 3.1605(16) .
C(13) C(2) 2.5494(14) .
C(13) C(17) 2.3938(16) .
C(13) C(15) 2.3958(18) .
C(13) C(16) 2.7585(18) .
C(20) Cl(1) 2.7000(12) .
C(20) C(22) 2.4081(16) .
C(20) C(18) 2.4089(14) .
C(20) C(23) 2.7663(14) .
C(3) O(3) 3.2882(13) 2_545
C(3) O(2) 2.7794(13) .
C(3) O(1) 3.5482(13) .
C(3) N(1) 2.8408(13) .
C(3) C(7) 2.5353(14) .
C(3) C(1) 2.5502(13) .
C(3) C(12) 2.5545(14) .
C(3) C(6) 2.4949(14) .
C(3) C(5) 2.4895(16) .
C(3) C(17) 2.8706(16) .
C(14) C(12) 2.4237(15) .
C(14) C(17) 2.7616(16) .
C(14) C(16) 2.3808(18) .
C(4) O(3) 3.2416(13) 2_545
C(4) O(2) 3.2738(13) .
C(4) N(1) 2.4851(12) .
C(4) C(7) 2.9622(15) .
C(4) C(1) 2.9072(13) .
C(4) C(1) 3.4797(14) 2_545
C(4) C(2) 2.4854(14) .
C(21) C(19) 2.3954(16) .
C(21) C(18) 2.7666(15) .
C(21) C(23) 2.3826(14) .
C(8) O(1) 2.7955(14) .
C(8) C(7) 2.4408(15) .
C(6) O(3) 3.2298(11) 1_655
C(6) O(2) 3.5558(14) .
C(6) C(3) 2.4949(14) .
C(6) C(5) 2.4755(15) .
C(6) C(2) 3.5731(14) .
C(5) O(3) 3.2656(14) 2_545
C(5) C(7) 3.5753(16) .
C(5) C(1) 2.5329(14) .
C(5) C(18) 2.4575(14) .
C(5) C(23) 2.8552(15) .
C(5) C(3) 2.4895(16) .
C(5) C(6) 2.4755(15) .
C(5) C(2) 2.9557(15) .
C(2) O(3) 2.4119(11) .
C(2) O(2) 2.3748(12) .
C(2) O(1) 2.4212(13) .
C(2) N(1) 2.4816(14) .
C(2) C(13) 2.5494(14) .
C(2) C(4) 2.4854(14) .
C(2) C(6) 3.5731(14) .
C(2) C(5) 2.9557(15) .
C(2) C(17) 2.5518(16) .
C(17) C(1) 3.5730(16) .
C(17) C(13) 2.3938(16) .
C(17) C(3) 2.8706(16) .
C(17) C(14) 2.7616(16) .
C(17) C(2) 2.5518(16) .
C(17) C(15) 2.4023(17) .
C(9) O(2) 2.4539(16) .
C(9) O(1) 2.9356(18) .
C(9) C(7) 2.9551(18) .
C(9) C(11) 2.475(2) .
C(9) C(10) 2.513(2) .
C(15) C(12) 2.7997(16) .
C(15) C(23) 3.5891(16) 2_445
C(15) C(13) 2.3958(18) .
C(15) C(17) 2.4023(17) .
C(16) C(12) 2.4141(17) .
C(16) C(13) 2.7585(18) .
C(16) C(14) 2.3808(18) .
C(11) Cl(1) 3.3923(16) 1_665
C(11) O(2) 2.3263(18) .
C(11) C(9) 2.475(2) .
C(11) C(10) 2.463(2) .
C(10) O(2) 2.4391(18) .
C(10) O(1) 3.0206(19) .
C(10) C(7) 3.023(2) .
C(10) C(9) 2.513(2) .
C(10) C(11) 2.463(2) .
Cl(1) H(12) 3.128 1_545
Cl(1) H(13) 3.384 1_445
Cl(1) H(14) 2.903 1_445
Cl(1) H(15) 3.353 1_445
Cl(1) H(16) 3.545 1_545
Cl(1) H(17) 3.148 1_545
Cl(1) H(19) 3.189 2_445
Cl(1) H(21) 2.938 3_444
Cl(1) H(22) 2.793 .
Cl(1) H(23) 2.802 .
O(3) H(1) 2.583 2_445
O(3) H(3) 2.526 2_445
O(3) H(5) 2.788 1_455
O(3) H(6) 3.077 1_455
O(3) H(16) 2.683 .
O(3) H(21) 2.480 .
O(2) H(2) 2.464 .
O(2) H(5) 3.377 .
O(2) H(7) 2.865 .
O(2) H(8) 3.219 .
O(2) H(9) 2.457 .
O(2) H(10) 2.842 .
O(2) H(11) 3.213 .
O(2) H(12) 2.435 .
O(2) H(13) 2.736 .
O(2) H(14) 3.113 .
O(2) H(15) 2.292 .
O(2) H(16) 3.459 .
O(2) H(18) 3.527 2_555
O(1) H(8) 3.383 .
O(1) H(9) 2.326 .
O(1) H(10) 2.662 .
O(1) H(12) 3.105 .
O(1) H(16) 2.788 .
O(1) H(21) 3.179 .
O(1) H(22) 2.975 3_454
N(1) H(1) 3.054 .
N(1) H(1) 3.386 2_445
N(1) H(3) 2.008 .
N(1) H(4) 2.008 .
N(1) H(21) 2.618 .
N(1) H(24) 2.599 .
C(7) H(1) 3.355 .
C(7) H(2) 2.694 .
C(7) H(7) 3.530 .
C(7) H(9) 2.521 .
C(7) H(10) 3.039 .
C(7) H(12) 2.954 .
C(7) H(15) 3.593 .
C(7) H(16) 2.693 .
C(1) H(1) 2.783 .
C(1) H(1) 3.209 2_445
C(1) H(2) 3.359 .
C(1) H(3) 2.988 .
C(1) H(3) 3.177 2_445
C(1) H(4) 3.217 .
C(1) H(16) 3.043 .
C(1) H(21) 2.739 .
C(22) H(7) 3.415 3_544
C(22) H(8) 3.336 3_544
C(22) H(12) 3.540 1_545
C(22) H(17) 3.497 1_545
C(22) H(18) 3.485 2_545
C(22) H(20) 3.248 2_445
C(22) H(22) 3.260 .
C(22) H(24) 2.039 .
C(19) H(1) 3.404 2_445
C(19) H(6) 3.482 1_455
C(19) H(7) 3.320 3_544
C(19) H(8) 3.514 3_544
C(19) H(14) 2.943 3_544
C(19) H(20) 3.396 2_445
C(19) H(22) 2.042 .
C(19) H(24) 3.254 .
C(12) H(1) 2.726 .
C(12) H(2) 2.748 .
C(12) H(3) 3.091 2_445
C(12) H(16) 2.050 .
C(12) H(17) 3.279 .
C(12) H(19) 3.268 .
C(12) H(20) 2.029 .
C(18) H(1) 3.059 2_445
C(18) H(2) 3.383 2_445
C(18) H(3) 2.778 .
C(18) H(4) 2.544 .
C(18) H(8) 3.210 3_544
C(18) H(14) 3.565 3_544
C(18) H(20) 3.490 2_445
C(18) H(21) 2.040 .
C(18) H(22) 3.270 .
C(18) H(23) 3.278 .
C(18) H(24) 2.025 .
C(23) H(1) 3.420 2_445
C(23) H(2) 3.138 2_445
C(23) H(3) 2.804 .
C(23) H(4) 2.762 .
C(23) H(8) 3.129 3_544
C(23) H(20) 3.394 2_445
C(23) H(21) 3.257 .
C(23) H(23) 2.049 .
C(13) H(3) 3.205 2_445
C(13) H(17) 2.028 .
C(13) H(18) 3.252 .
C(13) H(20) 3.255 .
C(13) H(23) 3.319 1_565
C(13) H(24) 3.414 2_445
C(20) H(7) 3.031 3_544
C(20) H(10) 3.237 3_444
C(20) H(14) 3.312 3_544
C(20) H(20) 3.234 2_445
C(20) H(21) 2.042 .
C(20) H(23) 3.263 .
C(3) H(3) 2.795 .
C(3) H(4) 3.275 .
C(3) H(5) 2.676 .
C(3) H(6) 3.349 .
C(3) H(20) 2.485 .
C(14) H(3) 3.573 2_445
C(14) H(16) 2.028 .
C(14) H(18) 2.026 .
C(14) H(19) 3.238 .
C(14) H(23) 2.878 1_565
C(14) H(24) 2.868 2_445
C(4) H(1) 2.021 .
C(4) H(2) 2.014 .
C(4) H(3) 2.012 .
C(4) H(4) 2.009 .
C(4) H(5) 1.981 .
C(4) H(6) 1.981 .
C(4) H(11) 3.549 3_544
C(21) H(7) 3.060 3_544
C(21) H(8) 3.589 3_544
C(21) H(19) 3.360 2_445
C(21) H(20) 3.171 2_445
C(21) H(21) 3.256 .
C(21) H(22) 2.029 .
C(21) H(23) 2.032 .
C(21) H(24) 3.243 .
C(8) H(7) 2.032 .
C(8) H(8) 2.037 .
C(8) H(9) 2.035 .
C(8) H(10) 2.022 .
C(8) H(11) 2.037 .
C(8) H(12) 2.025 .
C(8) H(13) 2.030 .
C(8) H(14) 2.017 .
C(8) H(15) 2.026 .
C(6) H(1) 3.065 .
C(6) H(1) 3.305 2_545
C(6) H(2) 2.563 .
C(6) H(3) 2.946 .
C(6) H(3) 3.560 2_545
C(6) H(4) 2.542 .
C(6) H(11) 3.251 3_544
C(5) H(1) 2.688 .
C(5) H(2) 3.296 .
C(5) H(5) 3.335 .
C(5) H(6) 2.643 .
C(5) H(8) 3.514 3_544
C(5) H(11) 3.524 3_544
C(5) H(24) 2.597 .
C(2) H(1) 2.067 .
C(2) H(2) 2.064 .
C(2) H(3) 3.458 .
C(2) H(16) 2.695 .
C(2) H(20) 2.702 .
C(17) H(1) 2.688 .
C(17) H(2) 2.864 .
C(17) H(3) 3.343 2_445
C(17) H(4) 3.419 2_445
C(17) H(16) 3.254 .
C(17) H(18) 3.262 .
C(17) H(19) 2.035 .
C(9) H(4) 3.548 3_554
C(9) H(10) 2.535 .
C(9) H(11) 2.907 .
C(9) H(11) 3.259 3_544
C(9) H(12) 3.279 .
C(9) H(13) 3.254 .
C(9) H(13) 3.584 3_544
C(9) H(14) 2.478 .
C(9) H(15) 2.862 .
C(15) H(13) 3.476 2_455
C(15) H(16) 3.250 .
C(15) H(17) 2.024 .
C(15) H(19) 2.026 .
C(15) H(20) 3.256 .
C(15) H(23) 3.149 1_565
C(15) H(23) 3.398 2_445
C(15) H(24) 2.911 2_445
C(16) H(4) 3.518 2_445
C(16) H(13) 3.246 2_455
C(16) H(17) 3.239 .
C(16) H(17) 3.136 2_555
C(16) H(18) 2.033 .
C(16) H(20) 2.034 .
C(16) H(24) 3.483 2_445
C(11) H(7) 2.445 .
C(11) H(8) 2.945 .
C(11) H(9) 3.210 .
C(11) H(10) 3.249 .
C(11) H(11) 2.513 .
C(11) H(12) 2.812 .
C(11) H(18) 3.502 2_555
C(11) H(19) 3.131 2_555
C(10) H(4) 3.409 3_554
C(10) H(6) 3.322 3_554
C(10) H(7) 3.256 .
C(10) H(8) 2.519 .
C(10) H(9) 2.951 .
C(10) H(9) 3.310 3_554
C(10) H(13) 2.456 .
C(10) H(14) 2.887 .
C(10) H(15) 3.222 .
C(10) H(22) 3.286 3_454
H(1) O(3) 2.583 2_545
H(1) N(1) 3.054 .
H(1) N(1) 3.386 2_545
H(1) C(7) 3.355 .
H(1) C(1) 2.783 .
H(1) C(1) 3.209 2_545
H(1) C(19) 3.404 2_545
H(1) C(12) 2.726 .
H(1) C(18) 3.059 2_545
H(1) C(23) 3.420 2_545
H(1) C(4) 2.021 .
H(1) C(6) 3.065 .
H(1) C(6) 3.305 2_445
H(1) C(5) 2.688 .
H(1) C(2) 2.067 .
H(1) C(17) 2.688 .
H(1) H(2) 1.551 .
H(1) H(3) 2.668 .
H(1) H(4) 3.576 .
H(1) H(5) 3.276 .
H(1) H(5) 3.466 2_445
H(1) H(6) 3.035 2_445
H(1) H(20) 2.097 .
H(2) O(2) 2.464 .
H(2) C(7) 2.694 .
H(2) C(1) 3.359 .
H(2) C(12) 2.748 .
H(2) C(18) 3.383 2_545
H(2) C(23) 3.138 2_545
H(2) C(4) 2.014 .
H(2) C(6) 2.563 .
H(2) C(5) 3.296 .
H(2) C(2) 2.064 .
H(2) C(17) 2.864 .
H(2) H(1) 1.551 .
H(2) H(5) 2.391 .
H(2) H(6) 3.504 .
H(2) H(15) 3.339 .
H(2) H(20) 2.443 .
H(2) H(24) 3.045 2_545
H(3) O(3) 2.526 2_545
H(3) N(1) 2.008 .
H(3) C(1) 2.988 .
H(3) C(1) 3.177 2_545
H(3) C(12) 3.091 2_545
H(3) C(18) 2.778 .
H(3) C(23) 2.804 .
H(3) C(13) 3.205 2_545
H(3) C(3) 2.795 .
H(3) C(14) 3.573 2_545
H(3) C(4) 2.012 .
H(3) C(6) 2.946 .
H(3) C(6) 3.560 2_445
H(3) C(2) 3.458 .
H(3) C(17) 3.343 2_545
H(3) H(1) 2.668 .
H(3) H(4) 1.551 .
H(3) H(5) 3.074 2_445
H(3) H(6) 3.102 .
H(3) H(16) 3.557 2_545
H(3) H(24) 2.255 .
H(4) N(1) 2.008 .
H(4) C(1) 3.217 .
H(4) C(18) 2.544 .
H(4) C(23) 2.762 .
H(4) C(3) 3.275 .
H(4) C(4) 2.009 .
H(4) C(6) 2.542 .
H(4) C(17) 3.419 2_545
H(4) C(9) 3.548 3_544
H(4) C(16) 3.518 2_545
H(4) C(10) 3.409 3_544
H(4) H(1) 3.576 .
H(4) H(3) 1.551 .
H(4) H(5) 3.483 .
H(4) H(6) 2.365 .
H(4) H(8) 2.662 3_544
H(4) H(10) 3.179 3_544
H(4) H(11) 2.890 3_544
H(4) H(20) 3.598 2_545
H(4) H(24) 2.585 .
H(5) O(3) 2.788 1_655
H(5) O(2) 3.377 .
H(5) C(3) 2.676 .
H(5) C(4) 1.981 .
H(5) C(5) 3.335 .
H(5) H(1) 3.276 .
H(5) H(1) 3.466 2_545
H(5) H(2) 2.391 .
H(5) H(3) 3.074 2_545
H(5) H(4) 3.483 .
H(5) H(6) 1.646 .
H(5) H(7) 3.432 .
H(5) H(15) 3.293 .
H(5) H(16) 3.323 1_655
H(5) H(24) 3.422 2_545
H(6) O(3) 3.077 1_655
H(6) C(19) 3.482 1_655
H(6) C(3) 3.349 .
H(6) C(4) 1.981 .
H(6) C(5) 2.643 .
H(6) C(10) 3.322 3_544
H(6) H(1) 3.035 2_545
H(6) H(2) 3.504 .
H(6) H(3) 3.102 .
H(6) H(4) 2.365 .
H(6) H(5) 1.646 .
H(6) H(10) 2.983 3_544
H(6) H(11) 2.821 3_544
H(6) H(20) 3.196 2_545
H(6) H(21) 3.146 1_655
H(7) O(2) 2.865 .
H(7) C(7) 3.530 .
H(7) C(22) 3.415 3_554
H(7) C(19) 3.320 3_554
H(7) C(20) 3.031 3_554
H(7) C(21) 3.060 3_554
H(7) C(8) 2.032 .
H(7) C(11) 2.445 .
H(7) C(10) 3.256 .
H(7) H(5) 3.432 .
H(7) H(8) 1.551 .
H(7) H(9) 1.551 .
H(7) H(10) 3.421 .
H(7) H(11) 3.520 .
H(7) H(11) 3.215 3_544
H(7) H(12) 3.570 3_544
H(7) H(13) 3.349 .
H(7) H(14) 2.242 .
H(7) H(15) 2.636 .
H(7) H(22) 3.364 3_554
H(8) O(2) 3.219 .
H(8) O(1) 3.383 .
H(8) C(22) 3.336 3_554
H(8) C(19) 3.514 3_554
H(8) C(18) 3.210 3_554
H(8) C(23) 3.129 3_554
H(8) C(21) 3.589 3_554
H(8) C(8) 2.037 .
H(8) C(5) 3.514 3_554
H(8) C(11) 2.945 .
H(8) C(10) 2.519 .
H(8) H(4) 2.662 3_554
H(8) H(7) 1.551 .
H(8) H(9) 1.551 .
H(8) H(10) 2.359 .
H(8) H(11) 2.703 .
H(8) H(12) 3.420 .
H(8) H(13) 3.463 3_544
H(8) H(14) 2.751 .
H(8) H(15) 3.526 .
H(8) H(19) 3.557 4_454
H(8) H(24) 3.483 3_554
H(9) O(2) 2.457 .
H(9) O(1) 2.326 .
H(9) C(7) 2.521 .
H(9) C(8) 2.035 .
H(9) C(11) 3.210 .
H(9) C(10) 2.951 .
H(9) C(10) 3.310 3_544
H(9) H(7) 1.551 .
H(9) H(8) 1.551 .
H(9) H(10) 2.763 .
H(9) H(11) 3.538 .
H(9) H(11) 2.520 3_544
H(9) H(12) 3.599 .
H(9) H(12) 3.329 3_544
H(9) H(13) 2.885 3_544
H(9) H(14) 3.355 .
H(9) H(15) 3.446 .
H(10) O(2) 2.842 .
H(10) O(1) 2.662 .
H(10) C(7) 3.039 .
H(10) C(20) 3.237 3_454
H(10) C(8) 2.022 .
H(10) C(9) 2.535 .
H(10) C(11) 3.249 .
H(10) H(4) 3.179 3_554
H(10) H(6) 2.983 3_554
H(10) H(7) 3.421 .
H(10) H(8) 2.359 .
H(10) H(9) 2.763 .
H(10) H(11) 1.551 .
H(10) H(12) 1.551 .
H(10) H(13) 3.372 .
H(10) H(14) 3.572 .
H(10) H(22) 2.473 3_454
H(11) O(2) 3.213 .
H(11) C(4) 3.549 3_554
H(11) C(8) 2.037 .
H(11) C(6) 3.251 3_554
H(11) C(5) 3.524 3_554
H(11) C(9) 2.907 .
H(11) C(9) 3.259 3_554
H(11) C(11) 2.513 .
H(11) H(4) 2.890 3_554
H(11) H(6) 2.821 3_554
H(11) H(7) 3.520 .
H(11) H(7) 3.215 3_554
H(11) H(8) 2.703 .
H(11) H(9) 3.538 .
H(11) H(9) 2.520 3_554
H(11) H(10) 1.551 .
H(11) H(12) 1.551 .
H(11) H(13) 2.343 .
H(11) H(14) 2.706 .
H(11) H(15) 3.412 .
H(12) Cl(1) 3.128 1_565
H(12) O(2) 2.435 .
H(12) O(1) 3.105 .
H(12) C(7) 2.954 .
H(12) C(22) 3.540 1_565
H(12) C(8) 2.025 .
H(12) C(9) 3.279 .
H(12) C(11) 2.812 .
H(12) H(7) 3.570 3_554
H(12) H(8) 3.420 .
H(12) H(9) 3.599 .
H(12) H(9) 3.329 3_554
H(12) H(10) 1.551 .
H(12) H(11) 1.551 .
H(12) H(13) 2.573 .
H(12) H(14) 3.436 .
H(12) H(15) 3.445 .
H(12) H(16) 3.408 .
H(12) H(22) 3.307 3_454
H(12) H(23) 3.126 1_565
H(13) Cl(1) 3.384 1_665
H(13) O(2) 2.736 .
H(13) C(8) 2.030 .
H(13) C(9) 3.254 .
H(13) C(9) 3.584 3_554
H(13) C(15) 3.476 2_555
H(13) C(16) 3.246 2_555
H(13) C(10) 2.456 .
H(13) H(7) 3.349 .
H(13) H(8) 3.463 3_554
H(13) H(9) 2.885 3_554
H(13) H(10) 3.372 .
H(13) H(11) 2.343 .
H(13) H(12) 2.573 .
H(13) H(14) 1.551 .
H(13) H(15) 1.551 .
H(13) H(18) 2.984 2_555
H(13) H(19) 2.496 2_555
H(14) Cl(1) 2.903 1_665
H(14) O(2) 3.113 .
H(14) C(19) 2.943 3_554
H(14) C(18) 3.565 3_554
H(14) C(20) 3.312 3_554
H(14) C(8) 2.017 .
H(14) C(9) 2.478 .
H(14) C(10) 2.887 .
H(14) H(7) 2.242 .
H(14) H(8) 2.751 .
H(14) H(9) 3.355 .
H(14) H(10) 3.572 .
H(14) H(11) 2.706 .
H(14) H(12) 3.436 .
H(14) H(13) 1.551 .
H(14) H(15) 1.551 .
H(14) H(19) 3.538 2_555
H(14) H(21) 2.814 3_554
H(14) H(22) 3.436 3_554
H(15) Cl(1) 3.353 1_665
H(15) O(2) 2.292 .
H(15) C(7) 3.593 .
H(15) C(8) 2.026 .
H(15) C(9) 2.862 .
H(15) C(10) 3.222 .
H(15) H(2) 3.339 .
H(15) H(5) 3.293 .
H(15) H(7) 2.636 .
H(15) H(8) 3.526 .
H(15) H(9) 3.446 .
H(15) H(11) 3.412 .
H(15) H(12) 3.445 .
H(15) H(13) 1.551 .
H(15) H(14) 1.551 .
H(15) H(16) 3.439 1_655
H(15) H(17) 2.868 1_655
H(15) H(18) 3.239 2_555
H(15) H(19) 2.975 2_555
H(16) Cl(1) 3.545 1_565
H(16) O(3) 2.683 .
H(16) O(2) 3.459 .
H(16) O(1) 2.788 .
H(16) C(7) 2.693 .
H(16) C(1) 3.043 .
H(16) C(12) 2.050 .
H(16) C(14) 2.028 .
H(16) C(2) 2.695 .
H(16) C(17) 3.254 .
H(16) C(15) 3.250 .
H(16) H(3) 3.557 2_445
H(16) H(5) 3.323 1_455
H(16) H(12) 3.408 .
H(16) H(15) 3.439 1_455
H(16) H(17) 2.323 .
H(16) H(22) 3.546 3_454
H(17) Cl(1) 3.148 1_565
H(17) C(22) 3.497 1_565
H(17) C(12) 3.279 .
H(17) C(13) 2.028 .
H(17) C(15) 2.024 .
H(17) C(16) 3.239 .
H(17) C(16) 3.136 2_455
H(17) H(15) 2.868 1_455
H(17) H(16) 2.323 .
H(17) H(18) 2.324 .
H(17) H(19) 2.841 2_455
H(17) H(23) 2.971 1_565
H(17) H(24) 3.031 2_445
H(18) O(2) 3.527 2_455
H(18) C(22) 3.485 2_445
H(18) C(13) 3.252 .
H(18) C(14) 2.026 .
H(18) C(17) 3.262 .
H(18) C(16) 2.033 .
H(18) C(11) 3.502 2_455
H(18) H(13) 2.984 2_455
H(18) H(15) 3.239 2_455
H(18) H(17) 2.324 .
H(18) H(19) 2.332 .
H(18) H(23) 3.398 1_565
H(18) H(23) 2.881 2_445
H(18) H(24) 3.108 2_445
H(19) Cl(1) 3.189 2_545
H(19) C(12) 3.268 .
H(19) C(14) 3.238 .
H(19) C(21) 3.360 2_545
H(19) C(17) 2.035 .
H(19) C(15) 2.026 .
H(19) C(11) 3.131 2_455
H(19) H(8) 3.557 4_455
H(19) H(13) 2.496 2_455
H(19) H(14) 3.538 2_455
H(19) H(15) 2.975 2_455
H(19) H(17) 2.841 2_555
H(19) H(18) 2.332 .
H(19) H(20) 2.332 .
H(20) C(22) 3.248 2_545
H(20) C(19) 3.396 2_545
H(20) C(12) 2.029 .
H(20) C(18) 3.490 2_545
H(20) C(23) 3.394 2_545
H(20) C(13) 3.255 .
H(20) C(20) 3.234 2_545
H(20) C(3) 2.485 .
H(20) C(21) 3.171 2_545
H(20) C(2) 2.702 .
H(20) C(15) 3.256 .
H(20) C(16) 2.034 .
H(20) H(1) 2.097 .
H(20) H(2) 2.443 .
H(20) H(4) 3.598 2_445
H(20) H(6) 3.196 2_445
H(20) H(19) 2.332 .
H(21) Cl(1) 2.938 3_454
H(21) O(3) 2.480 .
H(21) O(1) 3.179 .
H(21) N(1) 2.618 .
H(21) C(1) 2.739 .
H(21) C(18) 2.040 .
H(21) C(23) 3.257 .
H(21) C(20) 2.042 .
H(21) C(21) 3.256 .
H(21) H(6) 3.146 1_455
H(21) H(14) 2.814 3_544
H(21) H(22) 2.353 .
H(22) Cl(1) 2.793 .
H(22) O(1) 2.975 3_444
H(22) C(22) 3.260 .
H(22) C(19) 2.042 .
H(22) C(18) 3.270 .
H(22) C(21) 2.029 .
H(22) C(10) 3.286 3_444
H(22) H(7) 3.364 3_544
H(22) H(10) 2.473 3_444
H(22) H(12) 3.307 3_444
H(22) H(14) 3.436 3_544
H(22) H(16) 3.546 3_444
H(22) H(21) 2.353 .
H(23) Cl(1) 2.802 .
H(23) C(18) 3.278 .
H(23) C(23) 2.049 .
H(23) C(13) 3.319 1_545
H(23) C(20) 3.263 .
H(23) C(14) 2.878 1_545
H(23) C(21) 2.032 .
H(23) C(15) 3.149 1_545
H(23) C(15) 3.398 2_545
H(23) H(12) 3.126 1_545
H(23) H(17) 2.971 1_545
H(23) H(18) 3.398 1_545
H(23) H(18) 2.881 2_545
H(23) H(24) 2.356 .
H(24) N(1) 2.599 .
H(24) C(22) 2.039 .
H(24) C(19) 3.254 .
H(24) C(18) 2.025 .
H(24) C(13) 3.414 2_545
H(24) C(14) 2.868 2_545
H(24) C(21) 3.243 .
H(24) C(5) 2.597 .
H(24) C(15) 2.911 2_545
H(24) C(16) 3.483 2_545
H(24) H(2) 3.045 2_445
H(24) H(3) 2.255 .
H(24) H(4) 2.585 .
H(24) H(5) 3.422 2_445
H(24) H(8) 3.483 3_544
H(24) H(17) 3.031 2_545
H(24) H(18) 3.108 2_545
H(24) H(23) 2.356 .

loop_
_geom_torsion_atom_site_label_1
_geom_torsion_atom_site_label_2
_geom_torsion_atom_site_label_3
_geom_torsion_atom_site_label_4
_geom_torsion
C(7) O(2) C(8) C(9) -57.57(12)
C(7) O(2) C(8) C(11) -175.44(10)
C(7) O(2) C(8) C(10) 67.43(13)
C(8) O(2) C(7) O(1) -4.58(16)
C(8) O(2) C(7) C(2) 177.23(8)
C(1) N(1) C(18) C(19) 46.49(13)
C(1) N(1) C(18) C(23) -139.54(10)
C(18) N(1) C(1) O(3) 8.59(15)
C(18) N(1) C(1) C(2) -166.12(8)
C(1) N(1) C(5) C(4) -24.27(14)
C(5) N(1) C(1) O(3) -165.02(10)
C(5) N(1) C(1) C(2) 20.27(14)
C(18) N(1) C(5) C(4) 161.82(8)
C(5) N(1) C(18) C(19) -139.29(9)
C(5) N(1) C(18) C(23) 34.68(12)
O(2) C(7) C(2) C(1) -166.95(8)
O(2) C(7) C(2) C(12) 75.01(10)
O(2) C(7) C(2) C(3) -47.74(11)
O(1) C(7) C(2) C(1) 14.80(13)
O(1) C(7) C(2) C(12) -103.23(12)
O(1) C(7) C(2) C(3) 134.02(11)
O(3) C(1) C(2) C(7) -90.51(11)
O(3) C(1) C(2) C(12) 25.40(13)
O(3) C(1) C(2) C(3) 151.25(9)
N(1) C(1) C(2) C(7) 84.24(10)
N(1) C(1) C(2) C(12) -159.84(8)
N(1) C(1) C(2) C(3) -34.00(12)
C(23) C(22) C(21) Cl(1) 177.56(8)
C(23) C(22) C(21) C(20) -1.60(16)
C(21) C(22) C(23) C(18) -0.33(15)
C(18) C(19) C(20) C(21) -0.34(15)
C(20) C(19) C(18) N(1) 172.48(9)
C(20) C(19) C(18) C(23) -1.53(14)
C(13) C(12) C(2) C(7) 46.46(12)
C(13) C(12) C(2) C(1) -66.80(12)
C(13) C(12) C(2) C(3) 167.82(9)
C(2) C(12) C(13) C(14) -178.73(10)
C(13) C(12) C(17) C(16) -0.41(17)
C(17) C(12) C(13) C(14) 0.77(16)
C(2) C(12) C(17) C(16) 179.09(10)
C(17) C(12) C(2) C(7) -133.03(10)
C(17) C(12) C(2) C(1) 113.71(11)
C(17) C(12) C(2) C(3) -11.66(14)
N(1) C(18) C(23) C(22) -172.13(9)
C(19) C(18) C(23) C(22) 1.88(15)
C(12) C(13) C(14) C(15) -0.61(17)
C(19) C(20) C(21) Cl(1) -177.22(7)
C(19) C(20) C(21) C(22) 1.94(15)
C(4) C(3) C(2) C(7) -61.14(11)
C(4) C(3) C(2) C(1) 53.35(11)
C(4) C(3) C(2) C(12) 178.59(8)
C(2) C(3) C(4) C(6) 124.55(11)
C(2) C(3) C(4) C(5) -59.67(11)
C(13) C(14) C(15) C(16) 0.06(16)
C(3) C(4) C(5) N(1) 43.53(12)
C(6) C(4) C(5) N(1) -140.59(10)
C(12) C(17) C(16) C(15) -0.13(19)
C(14) C(15) C(16) C(17) 0.31(19)
